data_7020778
loop_
_publ_author_name
'Serpell, Christopher J.'
'Cookson, James'
'Thompson, Amber L.'
'Brown, Christopher M.'
'Beer, Paul D.'

_publ_section_title
;
 Haloaurate and halopalladate imidazolium salts: structures, properties,
 and use as precursors for catalytic metal nanoparticles.
;
_journal_issue 5
_journal_name_full 'Dalton transactions (Cambridge, England : 2003)'
_journal_page_first 1385
_journal_page_last 1393
_journal_paper_doi 10.1039/c2dt31984e
_journal_volume 42
_journal_year 2013
_chemical_formula_moiety '2(0.5(C9 H17 N2)) Au Cl4'
_chemical_formula_sum 'C9 H17 Au Cl4 N2'
_chemical_formula_weight 492.01
_chemical_melting_point 369
_chemical_name_systematic
;
1,3-Dipropyl-1H-imidazol-3-ium tetrachloroaurate
;
_space_group_IT_number 56
_symmetry_cell_setting orthorhombic
_symmetry_space_group_name_Hall '-P 2ab 2ac'
_symmetry_space_group_name_H-M 'P c c n'
_atom_sites_solution_hydrogens geom
_atom_sites_solution_primary direct
_atom_sites_solution_secondary difmap
_cell_angle_alpha 90.00
_cell_angle_beta 90.00
_cell_angle_gamma 90.00
_cell_formula_units_Z 8
_cell_length_a 19.7735(2)
_cell_length_b 9.3333(1)
_cell_length_c 17.0270(2)
_cell_measurement_reflns_used 7835
_cell_measurement_temperature 150(2)
_cell_measurement_theta_max 27.485
_cell_measurement_theta_min 5.097
_cell_volume 3142.37(6)
_computing_cell_refinement 'HKL Scalepack (Otwinowski & Minor 1997)'
_computing_data_collection 'Collect (Nonius BV, 1997-2000)'
_computing_data_reduction 'HKL Denzo and Scalepack (Otwinowski & Minor 1997)'
_computing_molecular_graphics 'Bruker SHELXTL'
_computing_publication_material 'Bruker SHELXTL'
_computing_structure_refinement 'SHELXL-97 (Sheldrick, 1997)'
_computing_structure_solution 'SHELXS-97 (Sheldrick, 1997)'
_diffrn_ambient_temperature 150(2)
_diffrn_detector_area_resol_mean 9
_diffrn_measured_fraction_theta_full 0.988
_diffrn_measured_fraction_theta_max 0.988
_diffrn_measurement_device_type KappaCCD
_diffrn_measurement_method CCD
_diffrn_radiation_monochromator graphite
_diffrn_radiation_source 'fine-focus sealed tube'
_diffrn_radiation_type MoK\a
_diffrn_radiation_wavelength 0.71073
_diffrn_reflns_av_R_equivalents 0.0242
_diffrn_reflns_av_sigmaI/netI 0.0301
_diffrn_reflns_limit_h_max 25
_diffrn_reflns_limit_h_min -25
_diffrn_reflns_limit_k_max 12
_diffrn_reflns_limit_k_min -12
_diffrn_reflns_limit_l_max 21
_diffrn_reflns_limit_l_min -22
_diffrn_reflns_number 6662
_diffrn_reflns_theta_full 27.43
_diffrn_reflns_theta_max 27.43
_diffrn_reflns_theta_min 5.21
_exptl_absorpt_coefficient_mu 10.022
_exptl_absorpt_correction_T_max 0.450
_exptl_absorpt_correction_T_min 0.248
_exptl_absorpt_correction_type multi-scan
_exptl_absorpt_process_details 'DENZO/SCALEPACK (Otwinowski & Minor, 1997)'
_exptl_crystal_colour clear_dark_red
_exptl_crystal_density_diffrn 2.080
_exptl_crystal_density_meas ?
_exptl_crystal_density_method 'not measured'
_exptl_crystal_description plate
_exptl_crystal_F_000 1856
_exptl_crystal_size_max 0.20
_exptl_crystal_size_mid 0.18
_exptl_crystal_size_min 0.08
_refine_diff_density_max 2.208
_refine_diff_density_min -1.647
_refine_diff_density_rms 0.217
_refine_ls_extinction_method none
_refine_ls_goodness_of_fit_ref 1.051
_refine_ls_hydrogen_treatment constr
_refine_ls_matrix_type full
_refine_ls_number_parameters 99
_refine_ls_number_reflns 3539
_refine_ls_number_restraints 54
_refine_ls_restrained_S_all 1.074
_refine_ls_R_factor_all 0.0738
_refine_ls_R_factor_gt 0.0550
_refine_ls_shift/su_max 0.000
_refine_ls_shift/su_mean 0.000
_refine_ls_structure_factor_coef Fsqd
_refine_ls_weighting_details 'calc w=1/[\s^2^(Fo^2^)+(0.1006P)^2^+17.8826P] where P=(Fo^2^+2Fc^2^)/3'
_refine_ls_weighting_scheme calc
_refine_ls_wR_factor_gt 0.1597
_refine_ls_wR_factor_ref 0.1728
_reflns_number_gt 2695
_reflns_number_total 3539
_reflns_threshold_expression >2sigma(I)
_cod_data_source_file c2dt31984e.txt
_cod_data_source_block 3a
_cod_depositor_comments
;
The following automatic conversions were performed:

'_symmetry_cell_setting' value 'Orthorhombic' changed to
'orthorhombic' according to
/home/saulius/struct/CIF-dictionaries/cif_core.dic dictionary named
'cif_core.dic' version 2.4.2 from 2011-04-26.

Automatic conversion script
Id: cif_fix_values 1891 2012-01-12 08:04:46Z andrius 

The following automatic conversions were performed:

'_exptl_crystal_density_meas' value 'not measured' was changed to '?'
- the value is perceived as not measured.

Automatic conversion script
Id: cif_fix_values 3008 2015-01-20 13:52:24Z robertas 
;
_cod_original_sg_symbol_H-M Pccn
_cod_database_code 7020778

loop_
_symmetry_equiv_pos_as_xyz
'x, y, z'
'-x+1/2, -y+1/2, z'
'-x, y+1/2, -z+1/2'
'x+1/2, -y, -z+1/2'
'-x, -y, -z'
'x-1/2, y-1/2, -z'
'x, -y-1/2, z-1/2'
'-x-1/2, y, z-1/2'

loop_
_atom_site_label
_atom_site_type_symbol
_atom_site_fract_x
_atom_site_fract_y
_atom_site_fract_z
_atom_site_U_iso_or_equiv
_atom_site_adp_type
_atom_site_occupancy
_atom_site_symmetry_multiplicity
_atom_site_calc_flag
_atom_site_refinement_flags
Au1 Au -0.41568(2) 0.02006(5) 0.21600(2) 0.0468(2) Uani 1 1 d .
Cl1 Cl -0.49633(15) -0.1545(3) 0.24376(17) 0.0678(8) Uani 1 1 d .
Cl2 Cl -0.33500(12) 0.1899(3) 0.18892(13) 0.0515(6) Uani 1 1 d .
Cl3 Cl -0.45069(18) 0.0259(4) 0.08587(16) 0.0712(9) Uani 1 1 d .
Cl4 Cl -0.38289(14) 0.0153(3) 0.34649(14) 0.0534(6) Uani 1 1 d .
C1 C -0.318(2) 0.615(4) 0.415(3) 0.137(7) Uiso 0.50 1 d PD
H1A H -0.2949 0.6825 0.3803 0.205 Uiso 0.50 1 calc PR
H1B H -0.2864 0.5840 0.4566 0.205 Uiso 0.50 1 calc PR
H1C H -0.3571 0.6615 0.4394 0.205 Uiso 0.50 1 calc PR
C2 C -0.339(3) 0.498(3) 0.373(2) 0.187(12) Uiso 0.50 1 d PD
H2A H -0.3092 0.4935 0.3262 0.225 Uiso 0.50 1 calc PR
H2B H -0.3847 0.5210 0.3538 0.225 Uiso 0.50 1 calc PR
C3 C -0.3422(10) 0.360(3) 0.4016(12) 0.160(9) Uiso 0.50 1 d PD
H3A H -0.3706 0.3617 0.4495 0.192 Uiso 0.50 1 calc PR
H3B H -0.3666 0.3013 0.3622 0.192 Uiso 0.50 1 calc PR
C4 C -0.2446(7) 0.2175(15) 0.3655(5) 0.056(2) Uiso 0.50 1 d PGD
H4 H -0.2513 0.2100 0.3104 0.067 Uiso 0.50 1 calc PR
N1 N -0.2867(6) 0.2927(14) 0.4190(7) 0.056(2) Uiso 0.50 1 d PGD
C5 C -0.2588(7) 0.2772(16) 0.4954(5) 0.056(2) Uiso 0.50 1 d PGD
H5 H -0.2767 0.3167 0.5424 0.067 Uiso 0.50 1 calc PR
C6 C -0.1994(6) 0.1925(16) 0.4891(6) 0.056(2) Uiso 0.50 1 d PGD
H6 H -0.1706 0.1653 0.5312 0.067 Uiso 0.50 1 calc PR
N2 N -0.1906(6) 0.1556(13) 0.4088(7) 0.056(2) Uiso 0.50 1 d PGD
C7 C -0.1402(10) 0.084(3) 0.3797(12) 0.137(7) Uiso 0.50 1 d PD
H7A H -0.1000 0.1027 0.4129 0.164 Uiso 0.50 1 calc PR
H7B H -0.1303 0.1232 0.3268 0.164 Uiso 0.50 1 calc PR
C8 C -0.148(2) -0.064(3) 0.373(3) 0.187(12) Uiso 0.50 1 d PD
H8A H -0.1073 -0.1014 0.3473 0.225 Uiso 0.50 1 calc PR
H8B H -0.1489 -0.1029 0.4271 0.225 Uiso 0.50 1 calc PR
C9 C -0.204(2) -0.122(4) 0.334(3) 0.160(9) Uiso 0.50 1 d PD
H9A H -0.2136 -0.2176 0.3554 0.240 Uiso 0.50 1 calc PR
H9B H -0.1933 -0.1308 0.2778 0.240 Uiso 0.50 1 calc PR
H9C H -0.2432 -0.0602 0.3408 0.240 Uiso 0.50 1 calc PR
C10 C 0.1763(18) 0.080(6) -0.058(3) 0.137(7) Uiso 0.50 1 d PD
H10A H 0.1992 -0.0051 -0.0779 0.205 Uiso 0.50 1 calc PR
H10B H 0.1558 0.0587 -0.0067 0.205 Uiso 0.50 1 calc PR
H10C H 0.2091 0.1582 -0.0517 0.205 Uiso 0.50 1 calc PR
C11 C 0.1268(15) 0.121(7) -0.110(3) 0.187(12) Uiso 0.50 1 d PD
H11A H 0.1354 0.2239 -0.1209 0.225 Uiso 0.50 1 calc PR
H11B H 0.1362 0.0691 -0.1589 0.225 Uiso 0.50 1 calc PR
C12 C 0.0586(14) 0.110(3) -0.0975(16) 0.160(9) Uiso 0.50 1 d PD
H12A H 0.0411 0.2078 -0.0881 0.192 Uiso 0.50 1 calc PR
H12B H 0.0383 0.0765 -0.1475 0.192 Uiso 0.50 1 calc PR
C13 C -0.0105(12) 0.0743(17) 0.0178(13) 0.090(3) Uiso 0.50 1 d PGD
H13 H -0.0205 0.1708 0.0312 0.108 Uiso 0.50 1 calc PR
N3 N 0.0347(11) 0.028(2) -0.0419(12) 0.090(3) Uiso 0.50 1 d PGD
C14 C 0.0349(10) -0.124(2) -0.0425(11) 0.090(3) Uiso 0.50 1 d PGD
H14 H 0.0607 -0.1831 -0.0766 0.108 Uiso 0.50 1 calc PR
C15 C -0.0101(10) -0.1719(16) 0.0169(11) 0.090(3) Uiso 0.50 1 d PGD
H15 H -0.0198 -0.2689 0.0295 0.108 Uiso 0.50 1 calc PR
N4 N -0.0382(10) -0.0495(19) 0.0542(11) 0.090(3) Uiso 0.50 1 d PGD
C16 C -0.0855(13) -0.050(3) 0.1071(15) 0.137(7) Uiso 0.50 1 d PD
H16A H -0.0864 0.0458 0.1318 0.164 Uiso 0.50 1 calc PR
H16B H -0.0721 -0.1193 0.1484 0.164 Uiso 0.50 1 calc PR
C17 C -0.1509(12) -0.083(10) 0.085(2) 0.187(12) Uiso 0.50 1 d PD
H17A H -0.1674 -0.0005 0.0536 0.225 Uiso 0.50 1 calc PR
H17B H -0.1475 -0.1648 0.0479 0.225 Uiso 0.50 1 calc PR
C18 C -0.2019(15) -0.117(6) 0.137(3) 0.160(9) Uiso 0.50 1 d PD
H18A H -0.2452 -0.1205 0.1090 0.240 Uiso 0.50 1 calc PR
H18B H -0.2041 -0.0435 0.1781 0.240 Uiso 0.50 1 calc PR
H18C H -0.1927 -0.2103 0.1608 0.240 Uiso 0.50 1 calc PR

loop_
_atom_site_aniso_label
_atom_site_aniso_U_11
_atom_site_aniso_U_22
_atom_site_aniso_U_33
_atom_site_aniso_U_23
_atom_site_aniso_U_13
_atom_site_aniso_U_12
Au1 0.0471(3) 0.0491(3) 0.0441(3) 0.00034(15) 0.00499(15) -0.00955(16)
Cl1 0.0713(17) 0.0615(16) 0.0705(16) 0.0042(13) 0.0149(14) -0.0439(14)
Cl2 0.0522(13) 0.0663(15) 0.0360(10) -0.0005(10) 0.0053(10) -0.0241(11)
Cl3 0.079(2) 0.095(2) 0.0399(13) -0.0051(13) -0.0095(13) -0.0421(17)
Cl4 0.0534(15) 0.0703(15) 0.0364(12) 0.0153(10) 0.0058(11) -0.0090(12)

loop_
_atom_type_symbol
_atom_type_description
_atom_type_scat_dispersion_real
_atom_type_scat_dispersion_imag
_atom_type_scat_source
C C 0.0033 0.0016 'International Tables Vol C Tables 4.2.6.8 and 6.1.1.4'
H H 0.0000 0.0000 'International Tables Vol C Tables 4.2.6.8 and 6.1.1.4'
N N 0.0061 0.0033 'International Tables Vol C Tables 4.2.6.8 and 6.1.1.4'
Cl Cl 0.1484 0.1585 'International Tables Vol C Tables 4.2.6.8 and 6.1.1.4'
Au Au -2.0133 8.8022 'International Tables Vol C Tables 4.2.6.8 and 6.1.1.4'

loop_
_geom_angle_atom_site_label_1
_geom_angle_atom_site_label_2
_geom_angle_atom_site_label_3
_geom_angle
_geom_angle_site_symmetry_1
_geom_angle_site_symmetry_3
Cl2 Au1 Cl4 90.65(9) . .
Cl2 Au1 Cl3 89.96(9) . .
Cl4 Au1 Cl3 178.89(12) . .
Cl2 Au1 Cl1 179.21(11) . .
Cl4 Au1 Cl1 89.06(10) . .
Cl3 Au1 Cl1 90.35(10) . .
C2 C1 H1A 109.5 . .
C2 C1 H1B 109.5 . .
H1A C1 H1B 109.5 . .
C2 C1 H1C 109.5 . .
H1A C1 H1C 109.5 . .
H1B C1 H1C 109.5 . .
C1 C2 C3 125(2) . .
C1 C2 H2A 106.0 . .
C3 C2 H2A 106.0 . .
C1 C2 H2B 106.0 . .
C3 C2 H2B 106.0 . .
H2A C2 H2B 106.3 . .
N1 C3 C2 119.3(15) . .
N1 C3 H3A 107.5 . .
C2 C3 H3A 107.5 . .
N1 C3 H3B 107.5 . .
C2 C3 H3B 107.5 . .
H3A C3 H3B 107.0 . .
N1 C4 N2 108.0 . .
N1 C4 H4 126.0 . .
N2 C4 H4 126.0 . .
C3 N1 C5 125.9(5) . .
C3 N1 C4 126.0(5) . .
C5 N1 C4 108.0 . .
C6 C5 N1 108.0 . .
C6 C5 H5 126.0 . .
N1 C5 H5 126.0 . .
N2 C6 C5 108.0 . .
N2 C6 H6 126.0 . .
C5 C6 H6 126.0 . .
C7 N2 C6 125.9(5) . .
C7 N2 C4 126.0(5) . .
C6 N2 C4 108.0 . .
N2 C7 C8 116.6(14) . .
N2 C7 H7A 108.1 . .
C8 C7 H7A 108.1 . .
N2 C7 H7B 108.1 . .
C8 C7 H7B 108.1 . .
H7A C7 H7B 107.3 . .
C9 C8 C7 121(2) . .
C9 C8 H8A 107.0 . .
C7 C8 H8A 107.0 . .
C9 C8 H8B 107.0 . .
C7 C8 H8B 107.0 . .
H8A C8 H8B 106.7 . .
C8 C9 H9A 109.5 . .
C8 C9 H9B 109.5 . .
H9A C9 H9B 109.5 . .
C8 C9 H9C 109.5 . .
H9A C9 H9C 109.5 . .
H9B C9 H9C 109.5 . .
C11 C10 H10A 109.5 . .
C11 C10 H10B 109.5 . .
H10A C10 H10B 109.5 . .
C11 C10 H10C 109.5 . .
H10A C10 H10C 109.5 . .
H10B C10 H10C 109.5 . .
C12 C11 C10 126(2) . .
C12 C11 H11A 105.9 . .
C10 C11 H11A 105.9 . .
C12 C11 H11B 105.9 . .
C10 C11 H11B 105.9 . .
H11A C11 H11B 106.2 . .
N3 C12 C11 120.8(14) . .
N3 C12 H12A 107.1 . .
C11 C12 H12A 107.1 . .
N3 C12 H12B 107.1 . .
C11 C12 H12B 107.1 . .
H12A C12 H12B 106.8 . .
N3 C13 N4 108.0 . .
N3 C13 H13 126.0 . .
N4 C13 H13 126.0 . .
N4 N3 C13 155(10) 5 5
C13 N3 C12 154(2) 5 .
N4 N3 C13 117(8) 5 .
C13 N3 C13 74.6(15) 5 .
C12 N3 C13 124.9(5) . .
N4 N3 C14 131(8) 5 .
C12 N3 C14 125.3(6) . .
C13 N3 C14 108.0 . .
N4 N3 C15 71(7) 5 5
C13 N3 C15 121(3) 5 5
C12 N3 C15 78.5(16) . 5
C13 N3 C15 47.0(15) . 5
C14 N3 C15 154.7(15) . 5
C13 N3 C16 131(3) 5 5
C13 N3 C16 154.6(12) . 5
C14 N3 C16 97.4(12) . 5
C15 N3 C16 108(2) 5 5
C15 C14 N3 108.0 . .
C15 C14 H14 126.0 . .
N3 C14 H14 126.0 . .
N4 C15 C14 108.0 . .
N4 C15 H15 126.0 . .
C14 C15 H15 126.0 . .
N3 N4 C12 169(8) 5 5
N3 N4 C16 131(7) 5 .
N3 N4 C15 97(6) 5 .
C12 N4 C15 91.9(19) 5 .
C16 N4 C15 126.0(5) . .
C12 N4 C13 157(2) 5 .
C16 N4 C13 125.7(5) . .
C15 N4 C13 108.0 . .
N3 N4 C13 53(6) 5 5
C12 N4 C13 137(3) 5 5
C16 N4 C13 168(2) . 5
C15 N4 C13 45.2(11) . 5
C13 N4 C13 62.9(11) . 5
C12 N4 C14 131(3) 5 5
C16 N4 C14 96.8(14) . 5
C15 N4 C14 136.7(13) . 5
C13 N4 C14 91.5(16) 5 5
N4 C16 C17 118.9(14) . .
N4 C16 H16A 107.6 . .
C17 C16 H16A 107.6 . .
N4 C16 H16B 107.6 . .
C17 C16 H16B 107.6 . .
H16A C16 H16B 107.0 . .
C18 C17 C16 124(2) . .
C18 C17 H17A 106.4 . .
C16 C17 H17A 106.4 . .
C18 C17 H17B 106.4 . .
C16 C17 H17B 106.4 . .
H17A C17 H17B 106.4 . .
C17 C18 H18A 109.5 . .
C17 C18 H18B 109.5 . .
H18A C18 H18B 109.5 . .
C17 C18 H18C 109.5 . .
H18A C18 H18C 109.5 . .
H18B C18 H18C 109.5 . .

loop_
_geom_bond_atom_site_label_1
_geom_bond_atom_site_label_2
_geom_bond_distance
_geom_bond_site_symmetry_2
Au1 Cl2 2.296(2) .
Au1 Cl4 2.315(3) .
Au1 Cl3 2.322(3) .
Au1 Cl1 2.328(2) .
C1 C2 1.372(10) .
C1 H1A 0.9800 .
C1 H1B 0.9800 .
C1 H1C 0.9800 .
C2 C3 1.377(10) .
C2 H2A 0.9900 .
C2 H2B 0.9900 .
C3 N1 1.298(7) .
C3 H3A 0.9900 .
C3 H3B 0.9900 .
C4 N1 1.4200 .
C4 N2 1.4200 .
C4 H4 0.9500 .
N1 C5 1.4200 .
C5 C6 1.4200 .
C5 H5 0.9500 .
C6 N2 1.4200 .
C6 H6 0.9500 .
N2 C7 1.297(7) .
C7 C8 1.396(10) .
C7 H7A 0.9900 .
C7 H7B 0.9900 .
C8 C9 1.394(10) .
C8 H8A 0.9900 .
C8 H8B 0.9900 .
C9 H9A 0.9800 .
C9 H9B 0.9800 .
C9 H9C 0.9800 .
C10 C11 1.371(10) .
C10 H10A 0.9800 .
C10 H10B 0.9800 .
C10 H10C 0.9800 .
C11 C12 1.369(10) .
C11 H11A 0.9900 .
C11 H11B 0.9900 .
C12 N3 1.304(7) .
C12 H12A 0.9900 .
C12 H12B 0.9900 .
C13 N3 1.4200 .
C13 N4 1.4200 .
C13 H13 0.9500 .
N3 N4 0.30(3) 5
N3 C13 1.15(3) 5
N3 C14 1.4200 .
N3 C15 1.49(4) 5
N3 C16 1.51(3) 5
C14 C15 1.4200 .
C14 H14 0.9500 .
C15 N4 1.4200 .
C15 H15 0.9500 .
N4 N3 0.30(3) 5
N4 C12 1.01(3) 5
N4 C16 1.299(7) .
N4 C13 1.58(3) 5
N4 C14 1.63(4) 5
C16 C17 1.383(10) .
C16 H16A 0.9900 .
C16 H16B 0.9900 .
C17 C18 1.381(10) .
C17 H17A 0.9900 .
C17 H17B 0.9900 .
C18 H18A 0.9800 .
C18 H18B 0.9800 .
C18 H18C 0.9800 .

loop_
_geom_torsion_atom_site_label_1
_geom_torsion_atom_site_label_2
_geom_torsion_atom_site_label_3
_geom_torsion_atom_site_label_4
_geom_torsion
_geom_torsion_site_symmetry_1
_geom_torsion_site_symmetry_4
C1 C2 C3 N1 -68(6) . .
C1 C2 C3 C6 -16(6) . 2_455
C1 C2 C3 C4 -96(5) . 2_455
C2 C3 N1 N2 9(3) . 2_455
C6 C3 N1 N2 -98(3) 2_455 2_455
C4 C3 N1 N2 70(2) 2_455 2_455
C2 C3 N1 C4 -61(3) . 2_455
C6 C3 N1 C4 -168(3) 2_455 2_455
C2 C3 N1 C6 107(3) . 2_455
C4 C3 N1 C6 168(3) 2_455 2_455
C2 C3 N1 C5 99(2) . .
C6 C3 N1 C5 -8.2(18) 2_455 .
C4 C3 N1 C5 160(3) 2_455 .
C2 C3 N1 C4 -83(3) . .
C6 C3 N1 C4 169(3) 2_455 .
C4 C3 N1 C4 -22.2(18) 2_455 .
C2 C3 N1 N1 -69(9) . 2_455
C6 C3 N1 N1 -177(9) 2_455 2_455
C4 C3 N1 N1 -8(7) 2_455 2_455
C2 C3 N1 C5 113(3) . 2_455
C6 C3 N1 C5 6.1(19) 2_455 2_455
C4 C3 N1 C5 174(4) 2_455 2_455
C2 C3 N1 C7 -24(7) . 2_455
C6 C3 N1 C7 -131(8) 2_455 2_455
C4 C3 N1 C7 38(8) 2_455 2_455
N2 C4 N1 N2 161(4) . 2_455
C3 C4 N1 N2 153(4) 2_455 2_455
N2 C4 N1 C4 127(3) . 2_455
C3 C4 N1 C4 119(4) 2_455 2_455
N2 C4 N1 C6 -16(3) . 2_455
C3 C4 N1 C6 -25(4) 2_455 2_455
N2 C4 N1 C3 -178(2) . .
C3 C4 N1 C3 173.6(14) 2_455 .
N2 C4 N1 C5 0.0 . .
C3 C4 N1 C5 -8.5(13) 2_455 .
N2 C4 N1 N1 6.9(11) . 2_455
C3 C4 N1 N1 -1.6(12) 2_455 2_455
N2 C4 N1 C5 -7.8(11) . 2_455
C3 C4 N1 C5 -16.3(16) 2_455 2_455
N2 C4 N1 C7 171.3(14) . 2_455
C3 C4 N1 C7 162.9(19) 2_455 2_455
N2 N1 C5 C6 -161(4) 2_455 .
C4 N1 C5 C6 -24.2(19) 2_455 .
C6 N1 C5 C6 165(3) 2_455 .
C3 N1 C5 C6 178(2) . .
C4 N1 C5 C6 0.0 . .
N1 N1 C5 C6 -4.9(8) 2_455 .
C5 N1 C5 C6 23(3) 2_455 .
C7 N1 C5 C6 -170.0(16) 2_455 .
N1 C5 C6 N2 0.0 . .
N1 C5 C6 C3 10.2(16) . 2_455
C5 C6 N2 C3 157(3) . 2_455
C5 C6 N2 N1 13(2) . 2_455
C3 C6 N2 N1 -144(5) 2_455 2_455
C5 C6 N2 C7 177(2) . .
C3 C6 N2 C7 20(3) 2_455 .
C5 C6 N2 C4 0.0 . .
C3 C6 N2 C4 -157(3) 2_455 .
C5 C6 N2 C2 -144(3) . 2_455
C3 C6 N2 C2 60(2) 2_455 2_455
C5 C6 N2 C5 -16(2) . 2_455
C3 C6 N2 C5 -173(4) 2_455 2_455
C5 C6 N2 C4 11.8(10) . 2_455
C3 C6 N2 C4 -145(4) 2_455 2_455
N1 C4 N2 C3 -148(5) . 2_455
N1 C4 N2 N1 -15(2) . 2_455
C3 C4 N2 N1 133(6) 2_455 2_455
N1 C4 N2 C7 -177(2) . .
C3 C4 N2 C7 -29(5) 2_455 .
N1 C4 N2 C6 0.0 . .
C3 C4 N2 C6 148(5) 2_455 .
N1 C4 N2 C2 149(2) . 2_455
C3 C4 N2 C2 -64(3) 2_455 2_455
N1 C4 N2 C5 7.1(10) . 2_455
C3 C4 N2 C5 155(5) 2_455 2_455
N1 C4 N2 C4 -51(2) . 2_455
C3 C4 N2 C4 97(6) 2_455 2_455
C3 N2 C7 C8 147(8) 2_455 .
N1 N2 C7 C8 -157(6) 2_455 .
C6 N2 C7 C8 93(3) . .
C4 N2 C7 C8 -91(3) . .
C2 N2 C7 C8 -11(4) 2_455 .
C5 N2 C7 C8 82(4) 2_455 .
C4 N2 C7 C8 -108(3) 2_455 .
N2 C7 C8 C9 54(5) . .
C10 C11 C12 N3 -16(8) . .
C11 C12 N3 C13 -101(8) . 5
C11 C12 N3 C13 126(4) . .
C11 C12 N3 C14 -72(5) . .
C11 C12 N3 C15 118(5) . 5
C11 C12 N3 C16 -41(5) . 5
N4 C13 N3 N4 161(12) . 5
N4 C13 N3 C13 4(2) . 5
N4 C13 N3 C12 165(2) . .
N4 C13 N3 C14 0.0 . .
N4 C13 N3 C15 175(4) . 5
N4 C13 N3 C16 -178(4) . 5
N4 N3 C14 C15 -157(14) 5 .
C13 N3 C14 C15 -8(4) 5 .
C12 N3 C14 C15 -165(2) . .
C13 N3 C14 C15 0.0 . .
C15 N3 C14 C15 -8(7) 5 .
C16 N3 C14 C15 179.2(19) 5 .
N3 C14 C15 N4 0.0 . .
C14 C15 N4 N3 17(9) . 5
C14 C15 N4 C12 -169(3) . 5
C14 C15 N4 C16 174(2) . .
C14 C15 N4 C13 0.0 . .
C14 C15 N4 C13 4(2) . 5
C14 C15 N4 C14 4(4) . 5
N3 C13 N4 N3 -60(20) . 5
N3 C13 N4 C16 -174(2) . .
N3 C13 N4 C15 0.0 . .
N3 C13 N4 C13 -3.5(17) . 5
N3 C13 N4 C14 -174(5) . 5
N3 N4 C16 C17 77(13) 5 .
C12 N4 C16 C17 -100(6) 5 .
C15 N4 C16 C17 -72(5) . .
C13 N4 C16 C17 101(4) . .
C13 N4 C16 C17 -33(12) 5 .
C14 N4 C16 C17 101(5) 5 .
N4 C16 C17 C18 166(6) . .
